data_9001783
loop_
_publ_author_name
'Benna, P.'
'Tribaudino, M.'
'Bruno, E.'

_publ_section_title
;
 The structure of ordered and disordered lead feldspar (PbAl2Si2O8)
 Sample: disordered
;
_journal_name_full 'American Mineralogist'
_journal_page_first 1337
_journal_page_last 1343
_journal_volume 81
_journal_year 1996
_chemical_formula_sum 'Al O4 Pb0.5 Si'
_chemical_name_mineral Feldspar
_space_group_IT_number 12
_symmetry_space_group_name_Hall '-C 2y'
_symmetry_space_group_name_H-M 'C 1 2/m 1'
_cell_angle_alpha 90
_cell_angle_beta 115.32
_cell_angle_gamma 90
_cell_formula_units_Z 8
_cell_length_a 8.428
_cell_length_b 13.054
_cell_length_c 7.174
_cell_volume 713.454
_database_code_amcsd 0001839
_exptl_crystal_density_diffrn 4.146
_cod_original_formula_sum 'Pb.5 (Si Al) O4'
_cod_database_code 9001783

loop_
_space_group_symop_operation_xyz
x,y,z
1/2+x,1/2+y,z
x,-y,z
1/2+x,1/2-y,z
-x,y,-z
1/2-x,1/2+y,-z
-x,-y,-z
1/2-x,1/2-y,-z

loop_
_atom_site_aniso_label
_atom_site_aniso_U_11
_atom_site_aniso_U_22
_atom_site_aniso_U_33
_atom_site_aniso_U_12
_atom_site_aniso_U_13
_atom_site_aniso_U_23
Pb 0.02200 0.05200 0.04300 0.01600 0.00800 0.00400
Si1 0.01800 0.01300 0.01600 0.00500 0.00900 -0.00100
Al1 0.01800 0.01300 0.01600 0.00500 0.00900 -0.00100
Si2 0.01000 0.00600 0.00800 0.00000 0.00300 0.00000
Al2 0.01000 0.00600 0.00800 0.00000 0.00300 0.00000
OA(l) 0.02700 0.01900 0.01500 0.00000 0.00700 0.00000
OA(2) 0.01900 0.01200 0.03100 0.00000 0.01000 0.00000
OB 0.02800 0.02500 0.03200 0.00000 0.01700 0.00100
OC 0.02500 0.01900 0.02900 -0.00600 0.01400 0.00200
OD 0.02500 0.02800 0.01600 0.00100 0.00100 -0.00100

loop_
_atom_site_label
_atom_site_fract_x
_atom_site_fract_y
_atom_site_fract_z
_atom_site_occupancy
_atom_site_type_symbol
_atom_site_attached_hydrogens
Pb 0.27490 0.02130 0.14060 0.50000 Pb 0
Si1 0.00380 0.17930 0.22580 0.50000 Si 0
Al1 0.00380 0.17930 0.22580 0.50000 Al 0
Si2 0.69320 0.11700 0.34550 0.50000 Si 0
Al2 0.69320 0.11700 0.34550 0.50000 Al 0
OA(l) 0.00000 0.13530 0.00000 1.00000 O 0
OA(2) 0.60330 0.00000 0.29560 1.00000 O 0
OB 0.81750 0.13110 0.22140 1.00000 O 0
OC 0.01810 0.30660 0.25390 1.00000 O 0
OD 0.19050 0.12490 0.40100 1.00000 O 0

loop_
_cod_changelog_entry_id
_cod_changelog_entry_author
_cod_changelog_entry_date
_cod_changelog_entry_text
1
;cod-tools version 3.8.0
Id: cif_guess_AMCSD_atom_types 9581 2023-05-17 12:35:41Z saulius
;
2023-05-23T09:14:06+03:00
;Derived atom types and hydrogen counts
from atom names that follow the AMCSD naming convention
(Wat == water, O-H == hydroxyl).
;

loop_
_cod_related_entry_id
_cod_related_entry_database
_cod_related_entry_code
1 AMCSD 0001839
